data_4350114
loop_
_publ_author_name
'Cheruzel, Lionel E.'
'Cecil, Matthew R.'
'Edison, Sara E.'
'Mashuta, Mark S.'
'Baldwin, Michael J.'
'Buchanan, Robert M.'

_publ_section_title
;
 Structural and spectroscopic characterization of copper(II) complexes of
 a new bisamide functionalized imidazole tripod and evidence for the
 formation of a mononuclear end-on Cu-OOH species.
;
_journal_issue 8
_journal_name_full 'Inorganic chemistry'
_journal_page_first 3191
_journal_page_last 3202
_journal_paper_doi 10.1021/ic051280s
_journal_volume 45
_journal_year 2006
_chemical_formula_moiety 'C25 H39 Cu N9 Cl O2, Cl O4'
_chemical_formula_sum 'C25 H39 Cl2 Cu N9 O6'
_chemical_formula_weight 696.09
_chemical_name_common '[Cu(L2)Cl]ClO4'
_space_group_IT_number 14
_space_group_name_Hall '-P 2ybc'
_space_group_name_H-M_alt 'P 1 21/c 1'
_symmetry_cell_setting monoclinic
_symmetry_space_group_name_Hall '-P 2ybc'
_symmetry_space_group_name_H-M 'P 1 21/c 1'
_atom_sites_solution_hydrogens geom
_atom_sites_solution_primary direct
_atom_sites_solution_secondary difmap
_audit_creation_method SHELXL-97
_cell_angle_alpha 90.00
_cell_angle_beta 94.606(8)
_cell_angle_gamma 90.00
_cell_formula_units_Z 4
_cell_length_a 18.908(9)
_cell_length_b 20.140(9)
_cell_length_c 11.196(5)
_cell_measurement_reflns_used 7445
_cell_measurement_temperature 100(2)
_cell_measurement_theta_max 25.23
_cell_measurement_theta_min 2.72
_cell_volume 4250(3)
_computing_cell_refinement 'SAINT 6.22 (Bruker, 2001)'
_computing_data_collection 'SMART 5.625 (Bruker, 2001)'
_computing_data_reduction 'SAINT 6.22 (Bruker, 2001)'
_computing_molecular_graphics 'SHELXTL 6.12 (Bruker, 2001)'
_computing_publication_material 'SHELXTL 6.12 (Bruker, 2001)'
_computing_structure_refinement 'SHELXL-97 (Sheldrick, 1997)'
_computing_structure_solution 'SHELXS-90 (Sheldrick, 1990)'
_diffrn_ambient_temperature 100(2)
_diffrn_measured_fraction_theta_full 0.969
_diffrn_measured_fraction_theta_max 0.969
_diffrn_measurement_device_type 'Bruker SMART APEX'
_diffrn_measurement_method \w-scans
_diffrn_radiation_monochromator graphite
_diffrn_radiation_source 'fine-focus sealed tube'
_diffrn_radiation_type MoK\a
_diffrn_radiation_wavelength 0.71073
_diffrn_reflns_av_R_equivalents 0.1110
_diffrn_reflns_av_sigmaI/netI 0.1628
_diffrn_reflns_limit_h_max 22
_diffrn_reflns_limit_h_min -22
_diffrn_reflns_limit_k_max 23
_diffrn_reflns_limit_k_min -23
_diffrn_reflns_limit_l_max 13
_diffrn_reflns_limit_l_min -13
_diffrn_reflns_number 29070
_diffrn_reflns_theta_full 25.23
_diffrn_reflns_theta_max 25.23
_diffrn_reflns_theta_min 2.72
_diffrn_standards_decay_% <0.1
_diffrn_standards_interval_count 0
_diffrn_standards_interval_time 0
_diffrn_standards_number 0
_exptl_absorpt_coefficient_mu 0.680
_exptl_absorpt_correction_T_max 0.92
_exptl_absorpt_correction_T_min 0.82
_exptl_absorpt_correction_type multi-scan
_exptl_absorpt_process_details
;
  Sheldrick, G. M.; SADABS (1996).

;
_exptl_crystal_colour brown
_exptl_crystal_density_diffrn 1.088
_exptl_crystal_density_method 'not measured'
_exptl_crystal_description plate
_exptl_crystal_F_000 1452
_exptl_crystal_size_max 0.37
_exptl_crystal_size_mid 0.25
_exptl_crystal_size_min 0.12
_refine_diff_density_max 0.556
_refine_diff_density_min -0.590
_refine_diff_density_rms 0.077
_refine_ls_extinction_method none
_refine_ls_goodness_of_fit_ref 1.065
_refine_ls_hydrogen_treatment constr
_refine_ls_matrix_type full
_refine_ls_number_parameters 359
_refine_ls_number_reflns 7445
_refine_ls_number_restraints 12
_refine_ls_restrained_S_all 1.078
_refine_ls_R_factor_all 0.1549
_refine_ls_R_factor_gt 0.0739
_refine_ls_shift/su_max 0.001
_refine_ls_shift/su_mean 0.000
_refine_ls_structure_factor_coef Fsqd
_refine_ls_weighting_details 'calc w=1/[\s^2^(Fo^2^)+(0.0130P)^2^+4.7340P] where P=(Fo^2^+2Fc^2^)/3'
_refine_ls_weighting_scheme calc
_refine_ls_wR_factor_gt 0.1384
_refine_ls_wR_factor_ref 0.1504
_reflns_number_gt 3206
_reflns_number_total 7445
_reflns_threshold_expression >2sigma(I)
_cod_data_source_file ic051280ssi20050729_115254.cif
_cod_data_source_block 3
_cod_depositor_comments
;
The following automatic conversions were performed:

data item '_symmetry_cell_setting' value 'Monoclinic' was changed to
'monoclinic' in accordance with the
/home/saulius/struct/COD-crude-data/automatic-downloads/DataCite-retrospective/ACS/depositions/lib/dictionaries/cif_core.dic
dictionary named 'cif_core.dic' version 2.4.2 last updated on
2011-04-26.

Automatic conversion script
Id: cif_fix_values 6909 2019-04-08 15:41:33Z antanas 
;
_cod_original_sg_symbol_H-M P21/c
_cod_database_code 4350114

loop_
_symmetry_equiv_pos_as_xyz
'x, y, z'
'-x, y+1/2, -z+1/2'
'-x, -y, -z'
'x, -y-1/2, z-1/2'

loop_
_atom_site_label
_atom_site_type_symbol
_atom_site_fract_x
_atom_site_fract_y
_atom_site_fract_z
_atom_site_U_iso_or_equiv
_atom_site_adp_type
_atom_site_occupancy
_atom_site_symmetry_multiplicity
_atom_site_calc_flag
_atom_site_refinement_flags
Cu1 Cu 0.31329(4) 0.48218(3) 0.84596(6) 0.0478(3) Uani 1 1 d .
Cl1 Cl 0.30855(9) 0.37041(6) 0.86584(15) 0.0565(5) Uani 1 1 d .
N1 N 0.3216(2) 0.5860(2) 0.8270(4) 0.0397(12) Uani 1 1 d .
N2 N 0.3844(2) 0.5035(2) 0.9937(4) 0.0389(12) Uani 1 1 d .
N3 N 0.4583(3) 0.5770(2) 1.0807(4) 0.0397(12) Uani 1 1 d .
N4 N 0.2176(2) 0.5056(2) 0.8897(4) 0.0509(13) Uani 1 1 d .
N5 N 0.1445(3) 0.5838(2) 0.9355(6) 0.083(2) Uani 1 1 d .
N6 N 0.3558(2) 0.4861(2) 0.6906(4) 0.0488(12) Uani 1 1 d .
N7 N 0.3852(3) 0.5442(2) 0.5404(4) 0.0553(14) Uani 1 1 d .
N8 N 0.3967(2) 0.4139(2) 1.1300(4) 0.0473(13) Uani 1 1 d .
H8N H 0.3659 0.3917 1.0824 0.057 Uiso 1 1 calc R
N9 N 0.1488(3) 0.4077(2) 0.9123(5) 0.0729(17) Uani 1 1 d .
H9N H 0.1853 0.3857 0.8884 0.087 Uiso 1 1 calc R
O1 O 0.4691(2) 0.40952(19) 1.2988(4) 0.0466(11) Uani 1 1 d .
O2 O 0.0506(5) 0.3974(5) 1.0073(10) 0.068(3) Uiso 0.50 1 d P
O2A O 0.0346(5) 0.4026(5) 0.9446(10) 0.067(3) Uiso 0.50 1 d P
C1 C 0.3913(3) 0.6068(3) 0.8807(5) 0.0468(17) Uani 1 1 d .
H1A H 0.3896 0.6541 0.9042 0.056 Uiso 1 1 calc R
H1B H 0.4270 0.6020 0.8212 0.056 Uiso 1 1 calc R
C2 C 0.4127(4) 0.5646(2) 0.9900(6) 0.0457(16) Uani 1 1 d .
C3 C 0.4159(3) 0.4781(3) 1.0971(5) 0.0372(14) Uani 1 1 d .
C4 C 0.4614(3) 0.5223(3) 1.1509(5) 0.0428(15) Uani 1 1 d .
H4 H 0.4899 0.5162 1.2239 0.051 Uiso 1 1 calc R
C5 C 0.4981(3) 0.6378(3) 1.1064(6) 0.0625(19) Uani 1 1 d .
H5A H 0.4868 0.6700 1.0421 0.094 Uiso 1 1 calc R
H5B H 0.5490 0.6280 1.1118 0.094 Uiso 1 1 calc R
H5C H 0.4853 0.6563 1.1827 0.094 Uiso 1 1 calc R
C6 C 0.2663(3) 0.6191(2) 0.8904(5) 0.0429(15) Uani 1 1 d .
H6A H 0.2478 0.6583 0.8444 0.051 Uiso 1 1 calc R
H6B H 0.2859 0.6342 0.9704 0.051 Uiso 1 1 calc R
C7 C 0.2086(3) 0.5703(3) 0.9026(5) 0.0548(17) Uani 1 1 d .
C8 C 0.1545(4) 0.4774(3) 0.9159(7) 0.074(2) Uani 1 1 d .
C9 C 0.1078(4) 0.5250(3) 0.9444(8) 0.099(3) Uani 1 1 d .
H9 H 0.0606 0.5192 0.9658 0.119 Uiso 1 1 calc R
C10 C 0.1176(4) 0.6509(3) 0.9612(10) 0.126(4) Uani 1 1 d .
H10A H 0.1548 0.6838 0.9510 0.189 Uiso 1 1 calc R
H10B H 0.1041 0.6525 1.0438 0.189 Uiso 1 1 calc R
H10C H 0.0761 0.6608 0.9059 0.189 Uiso 1 1 calc R
C11 C 0.3163(3) 0.5998(2) 0.6989(5) 0.0478(16) Uani 1 1 d .
H11A H 0.3391 0.6428 0.6828 0.057 Uiso 1 1 calc R
H11B H 0.2660 0.6017 0.6671 0.057 Uiso 1 1 calc R
C12 C 0.3539(3) 0.5440(3) 0.6418(5) 0.0524(17) Uani 1 1 d .
C13 C 0.3913(3) 0.4446(3) 0.6163(6) 0.0565(18) Uani 1 1 d .
H13 H 0.4019 0.3990 0.6301 0.068 Uiso 1 1 calc R
C14 C 0.4080(3) 0.4808(3) 0.5211(5) 0.0611(18) Uani 1 1 d .
H14 H 0.4309 0.4654 0.4539 0.073 Uiso 1 1 calc R
C15 C 0.3950(4) 0.6008(3) 0.4610(5) 0.070(2) Uani 1 1 d .
H15A H 0.3736 0.6405 0.4935 0.106 Uiso 1 1 calc R
H15B H 0.3722 0.5913 0.3811 0.106 Uiso 1 1 calc R
H15C H 0.4458 0.6084 0.4553 0.106 Uiso 1 1 calc R
C16 C 0.4239(4) 0.3848(3) 1.2326(6) 0.0448(17) Uani 1 1 d .
C17 C 0.3917(3) 0.3162(3) 1.2563(5) 0.0475(16) Uani 1 1 d D
C18 C 0.4352(7) 0.2933(8) 1.3788(12) 0.0722(18) Uiso 0.50 1 d PD
C18A C 0.4017(7) 0.2953(8) 1.3845(12) 0.0722(18) Uiso 0.50 1 d PD
C19 C 0.3165(6) 0.3281(7) 1.2858(13) 0.0722(18) Uiso 0.50 1 d PD
C19A C 0.3197(7) 0.2981(7) 1.1854(13) 0.0722(18) Uiso 0.50 1 d PD
C20 C 0.4392(7) 0.2657(7) 1.1941(13) 0.0722(18) Uiso 0.50 1 d PD
C20A C 0.4029(8) 0.2699(7) 1.1614(12) 0.0722(18) Uiso 0.50 1 d PD
C21 C 0.0940(4) 0.3719(3) 0.9414(8) 0.087(3) Uani 1 1 d .
C22 C 0.1028(4) 0.2988(4) 0.9403(8) 0.090(3) Uani 1 1 d D
C23 C 0.0553(9) 0.2654(10) 1.0161(16) 0.109(3) Uiso 0.50 1 d PD
C23A C 0.0341(9) 0.2647(10) 0.9659(18) 0.109(3) Uiso 0.50 1 d PD
C24 C 0.1657(9) 0.2773(9) 1.0319(15) 0.109(3) Uiso 0.50 1 d PD
C24A C 0.0457(9) 0.2919(9) 0.8526(16) 0.109(3) Uiso 0.50 1 d PD
C25 C 0.1474(9) 0.2735(11) 0.8505(16) 0.109(3) Uiso 0.50 1 d PD
C25A C 0.1184(10) 0.2773(11) 0.8192(15) 0.109(3) Uiso 0.50 1 d PD
Cl2 Cl 0.3471(2) 0.71640(16) 0.2051(3) 0.0405(10) Uiso 0.50 1 d P
Cl2A Cl 0.3158(2) 0.71092(15) 0.1862(3) 0.0380(10) Uiso 0.50 1 d P
O3 O 0.3401(6) 0.6450(8) 0.1902(13) 0.0681(10) Uiso 0.50 1 d P
O3A O 0.3226(6) 0.6428(8) 0.1804(13) 0.0681(10) Uiso 0.50 1 d P
O4 O 0.4022(5) 0.7282(4) 0.2779(9) 0.0681(10) Uiso 0.50 1 d P
O4A O 0.3648(5) 0.7341(5) 0.2898(10) 0.0681(10) Uiso 0.50 1 d P
O5 O 0.3695(5) 0.7463(5) 0.1026(9) 0.0681(10) Uiso 0.50 1 d P
O5A O 0.3353(5) 0.7394(5) 0.0779(9) 0.0681(10) Uiso 0.50 1 d P
O6 O 0.2881(5) 0.7425(4) 0.2601(8) 0.0681(10) Uiso 0.50 1 d P
O6A O 0.2527(5) 0.7349(4) 0.2056(8) 0.0681(10) Uiso 0.50 1 d P

loop_
_atom_site_aniso_label
_atom_site_aniso_U_11
_atom_site_aniso_U_22
_atom_site_aniso_U_33
_atom_site_aniso_U_23
_atom_site_aniso_U_13
_atom_site_aniso_U_12
Cu1 0.0709(5) 0.0243(3) 0.0523(5) 0.0015(4) 0.0310(4) 0.0055(4)
Cl1 0.0728(11) 0.0263(7) 0.0738(12) 0.0001(7) 0.0267(9) 0.0010(8)
N1 0.047(3) 0.031(3) 0.045(3) -0.002(2) 0.023(3) 0.006(2)
N2 0.053(3) 0.027(3) 0.039(3) 0.006(2) 0.021(2) 0.006(2)
N3 0.059(3) 0.022(3) 0.040(3) -0.005(2) 0.015(3) -0.006(2)
N4 0.065(4) 0.028(3) 0.064(3) -0.005(2) 0.030(3) -0.003(2)
N5 0.071(4) 0.037(3) 0.148(6) -0.018(3) 0.055(4) 0.000(3)
N6 0.076(3) 0.031(3) 0.043(3) -0.005(2) 0.026(3) 0.002(3)
N7 0.094(4) 0.038(3) 0.038(3) 0.004(2) 0.029(3) 0.000(3)
N8 0.064(3) 0.026(3) 0.055(3) -0.008(2) 0.020(3) -0.002(2)
N9 0.086(4) 0.035(3) 0.104(5) -0.014(3) 0.050(4) -0.007(3)
O1 0.058(3) 0.036(2) 0.047(3) 0.002(2) 0.012(2) 0.008(2)
C1 0.074(5) 0.024(3) 0.047(4) 0.018(3) 0.034(4) 0.004(3)
C2 0.066(4) 0.015(3) 0.062(5) 0.004(3) 0.041(4) 0.004(3)
C3 0.053(4) 0.024(3) 0.038(4) -0.003(3) 0.021(3) -0.002(3)
C4 0.065(4) 0.027(3) 0.041(3) 0.006(3) 0.026(3) 0.009(3)
C5 0.089(5) 0.036(4) 0.066(5) -0.011(3) 0.026(4) -0.019(3)
C6 0.054(4) 0.025(3) 0.053(4) -0.004(3) 0.025(3) 0.007(3)
C7 0.068(5) 0.042(4) 0.059(4) -0.003(3) 0.031(4) 0.008(3)
C8 0.084(5) 0.026(3) 0.117(6) -0.005(4) 0.042(5) 0.003(4)
C9 0.074(5) 0.037(4) 0.196(9) -0.026(5) 0.066(5) -0.008(4)
C10 0.099(6) 0.041(4) 0.250(11) -0.035(6) 0.086(7) 0.014(4)
C11 0.082(5) 0.026(3) 0.038(4) 0.004(3) 0.020(3) 0.013(3)
C12 0.082(5) 0.043(4) 0.035(4) 0.007(3) 0.026(4) 0.006(3)
C13 0.084(5) 0.027(3) 0.062(5) -0.009(3) 0.024(4) 0.006(3)
C14 0.092(5) 0.043(4) 0.055(4) -0.007(3) 0.046(4) 0.012(4)
C15 0.118(6) 0.040(4) 0.059(4) 0.008(3) 0.046(4) 0.000(4)
C16 0.064(5) 0.032(3) 0.042(4) 0.010(3) 0.028(4) 0.014(3)
C17 0.060(4) 0.034(3) 0.049(4) 0.010(3) 0.008(3) 0.008(3)
C21 0.076(6) 0.048(4) 0.144(8) -0.007(5) 0.051(5) 0.003(4)
C22 0.071(6) 0.065(5) 0.141(8) -0.019(5) 0.043(6) -0.019(4)

loop_
_atom_type_symbol
_atom_type_description
_atom_type_scat_dispersion_real
_atom_type_scat_dispersion_imag
_atom_type_scat_source
C C 0.0033 0.0016 'International Tables Vol C Tables 4.2.6.8 and 6.1.1.4'
H H 0.0000 0.0000 'International Tables Vol C Tables 4.2.6.8 and 6.1.1.4'
N N 0.0061 0.0033 'International Tables Vol C Tables 4.2.6.8 and 6.1.1.4'
O O 0.0106 0.0060 'International Tables Vol C Tables 4.2.6.8 and 6.1.1.4'
Cl Cl 0.1484 0.1585 'International Tables Vol C Tables 4.2.6.8 and 6.1.1.4'
Cu Cu 0.3201 1.2651 'International Tables Vol C Tables 4.2.6.8 and 6.1.1.4'

loop_
_geom_angle_atom_site_label_1
_geom_angle_atom_site_label_2
_geom_angle_atom_site_label_3
_geom_angle
_geom_angle_publ_flag
N4 Cu1 N6 131.0(2) yes
N4 Cu1 N2 107.42(17) yes
N6 Cu1 N2 114.03(18) yes
N4 Cu1 N1 82.23(17) yes
N6 Cu1 N1 80.41(17) yes
N2 Cu1 N1 80.07(18) yes
N4 Cu1 Cl1 99.74(13) yes
N6 Cu1 Cl1 98.52(14) yes
N2 Cu1 Cl1 98.89(12) yes
N1 Cu1 Cl1 177.99(14) yes
C11 N1 C1 109.7(4) no
C11 N1 C6 113.2(4) no
C1 N1 C6 109.0(4) no
C11 N1 Cu1 106.7(3) no
C1 N1 Cu1 108.3(3) no
C6 N1 Cu1 109.8(3) no
C2 N2 C3 102.8(5) no
C2 N2 Cu1 113.4(4) no
C3 N2 Cu1 143.8(4) no
C2 N3 C4 106.9(5) no
C2 N3 C5 128.0(5) no
C4 N3 C5 125.1(6) no
C7 N4 C8 105.3(5) no
C7 N4 Cu1 113.0(4) no
C8 N4 Cu1 141.7(4) no
C7 N5 C9 108.8(5) no
C7 N5 C10 125.3(5) no
C9 N5 C10 125.9(6) no
C12 N6 C13 106.9(5) no
C12 N6 Cu1 114.2(4) no
C13 N6 Cu1 138.9(4) no
C12 N7 C14 107.5(5) no
C12 N7 C15 127.6(5) no
C14 N7 C15 124.9(5) no
C16 N8 C3 122.3(5) no
C16 N8 H8N 118.8 no
C3 N8 H8N 118.8 no
C21 N9 C8 126.5(6) no
C21 N9 H9N 116.7 no
C8 N9 H9N 116.7 no
N1 C1 C2 110.1(4) no
N1 C1 H1A 109.6 no
C2 C1 H1A 109.6 no
N1 C1 H1B 109.6 no
C2 C1 H1B 109.6 no
H1A C1 H1B 108.2 no
N3 C2 N2 113.2(5) no
N3 C2 C1 129.6(5) no
N2 C2 C1 117.1(6) no
C4 C3 N2 110.7(5) no
C4 C3 N8 131.5(6) no
N2 C3 N8 117.8(5) no
C3 C4 N3 106.4(5) no
C3 C4 H4 126.8 no
N3 C4 H4 126.8 no
N3 C5 H5A 109.5 no
N3 C5 H5B 109.5 no
H5A C5 H5B 109.5 no
N3 C5 H5C 109.5 no
H5A C5 H5C 109.5 no
H5B C5 H5C 109.5 no
N1 C6 C7 107.5(4) no
N1 C6 H6A 110.2 no
C7 C6 H6A 110.2 no
N1 C6 H6B 110.2 no
C7 C6 H6B 110.2 no
H6A C6 H6B 108.5 no
N4 C7 N5 111.1(5) no
N4 C7 C6 122.8(5) no
N5 C7 C6 125.9(5) no
C9 C8 N4 110.5(5) no
C9 C8 N9 131.3(6) no
N4 C8 N9 118.1(5) no
C8 C9 N5 104.3(6) no
C8 C9 H9 127.8 no
N5 C9 H9 127.8 no
N5 C10 H10A 109.5 no
N5 C10 H10B 109.5 no
H10A C10 H10B 109.5 no
N5 C10 H10C 109.5 no
H10A C10 H10C 109.5 no
H10B C10 H10C 109.5 no
N1 C11 C12 106.2(4) no
N1 C11 H11A 110.5 no
C12 C11 H11A 110.5 no
N1 C11 H11B 110.5 no
C12 C11 H11B 110.5 no
H11A C11 H11B 108.7 no
N6 C12 N7 111.6(5) no
N6 C12 C11 119.8(5) no
N7 C12 C11 128.6(5) no
C14 C13 N6 107.6(5) no
C14 C13 H13 126.2 no
N6 C13 H13 126.2 no
C13 C14 N7 106.4(5) no
C13 C14 H14 126.8 no
N7 C14 H14 126.8 no
N7 C15 H15A 109.5 no
N7 C15 H15B 109.5 no
H15A C15 H15B 109.5 no
N7 C15 H15C 109.5 no
H15A C15 H15C 109.5 no
H15B C15 H15C 109.5 no
O1 C16 N8 123.3(6) no
O1 C16 C17 122.6(6) no
N8 C16 C17 114.0(6) no
C20A C17 C18A 120.8(9) no
C20A C17 C19 117.5(9) no
C18A C17 C19 83.2(8) no
C20A C17 C16 111.7(7) no
C18A C17 C16 113.4(8) no
C19 C17 C16 106.7(6) no
C18A C17 C20 102.3(8) no
C19 C17 C20 142.2(9) no
C16 C17 C20 105.0(7) no
C20A C17 C19A 69.4(8) no
C18A C17 C19A 117.4(9) no
C19 C17 C19A 49.3(7) no
C16 C17 C19A 117.4(7) no
C20 C17 C19A 97.5(8) no
C20A C17 C18 110.3(9) no
C19 C17 C18 106.6(8) no
C16 C17 C18 102.9(7) no
C20 C17 C18 85.4(8) no
C19A C17 C18 137.0(8) no
O2 C21 N9 118.9(7) no
O2A C21 N9 116.7(7) no
O2 C21 C22 119.3(7) no
O2A C21 C22 125.1(7) no
N9 C21 C22 116.6(6) no
C24A C22 C23 83.4(11) no
C24A C22 C25 86.5(12) no
C23 C22 C25 131.5(13) no
C24A C22 C25A 61.9(10) no
C23 C22 C25A 125.5(13) no
C24A C22 C21 91.3(10) no
C23 C22 C21 112.4(10) no
C25 C22 C21 115.1(10) no
C25A C22 C21 109.2(11) no
C24A C22 C23A 57.8(10) no
C25 C22 C23A 121.7(13) no
C25A C22 C23A 106.2(12) no
C21 C22 C23A 110.5(10) no
C24A C22 C24 158.3(11) no
C23 C22 C24 87.8(12) no
C25 C22 C24 84.5(11) no
C25A C22 C24 108.9(11) no
C21 C22 C24 110.3(9) no
C23A C22 C24 111.6(12) no
O4 Cl2 O5 99.0(6) no
O4 Cl2 O6 106.3(6) no
O5 Cl2 O6 119.9(6) no
O4 Cl2 O3 108.4(7) no
O5 Cl2 O3 111.4(7) no
O6 Cl2 O3 110.5(7) no
O6A Cl2A O3A 117.3(7) no
O6A Cl2A O5A 107.1(6) no
O3A Cl2A O5A 109.3(8) no
O6A Cl2A O4A 105.6(6) no
O3A Cl2A O4A 107.0(7) no
O5A Cl2A O4A 110.4(6) no

loop_
_geom_bond_atom_site_label_1
_geom_bond_atom_site_label_2
_geom_bond_distance
_geom_bond_publ_flag
Cu1 N4 1.970(4) yes
Cu1 N6 1.975(4) yes
Cu1 N2 2.090(5) yes
Cu1 N1 2.109(4) yes
Cu1 Cl1 2.2646(18) yes
N1 C11 1.456(6) no
N1 C1 1.465(7) no
N1 C6 1.470(6) no
N2 C2 1.343(6) no
N2 C3 1.359(6) no
N3 C2 1.303(7) no
N3 C4 1.352(6) no
N3 C5 1.453(7) no
N4 C7 1.323(7) no
N4 C8 1.374(7) no
N5 C7 1.323(7) no
N5 C9 1.380(8) no
N5 C10 1.481(7) no
N6 C12 1.287(6) no
N6 C13 1.389(7) no
N7 C12 1.322(6) no
N7 C14 1.371(7) no
N7 C15 1.467(7) no
N8 C16 1.353(7) no
N8 C3 1.401(7) no
N8 H8N 0.8800 no
N9 C21 1.323(8) no
N9 C8 1.410(7) no
N9 H9N 0.8800 no
O1 C16 1.195(7) no
O2 C21 1.256(11) no
O2A C21 1.285(11) no
C1 C2 1.519(8) no
C1 H1A 0.9900 no
C1 H1B 0.9900 no
C3 C4 1.346(7) no
C4 H4 0.9500 no
C5 H5A 0.9800 no
C5 H5B 0.9800 no
C5 H5C 0.9800 no
C6 C7 1.482(8) no
C6 H6A 0.9900 no
C6 H6B 0.9900 no
C8 C9 1.358(8) no
C9 H9 0.9500 no
C10 H10A 0.9800 no
C10 H10B 0.9800 no
C10 H10C 0.9800 no
C11 C12 1.500(7) no
C11 H11A 0.9900 no
C11 H11B 0.9900 no
C13 C14 1.350(8) no
C13 H13 0.9500 no
C14 H14 0.9500 no
C15 H15A 0.9800 no
C15 H15B 0.9800 no
C15 H15C 0.9800 no
C16 C17 1.540(8) no
C17 C20A 1.442(12) no
C17 C18A 1.493(13) no
C17 C19 1.505(12) no
C17 C20 1.557(12) no
C17 C19A 1.564(12) no
C17 C18 1.608(13) no
C21 C22 1.483(9) no
C22 C24A 1.406(14) no
C22 C23 1.450(15) no
C22 C25 1.456(15) no
C22 C25A 1.475(15) no
C22 C23A 1.516(15) no
C22 C24 1.568(14) no
Cl2 O4 1.292(9) no
Cl2 O5 1.392(10) no
Cl2 O6 1.417(10) no
Cl2 O3 1.453(15) no
Cl2A O6A 1.322(9) no
Cl2A O3A 1.381(15) no
Cl2A O5A 1.418(10) no
Cl2A O4A 1.500(11) no

loop_
_geom_torsion_atom_site_label_1
_geom_torsion_atom_site_label_2
_geom_torsion_atom_site_label_3
_geom_torsion_atom_site_label_4
_geom_torsion
_geom_torsion_publ_flag
N2 Cu1 N1 C11 145.7(3) no
N6 Cu1 N1 C11 29.0(4) no
N4 Cu1 N1 C11 -105.0(3) no
N2 Cu1 N1 C6 -91.3(3) no
N6 Cu1 N1 C6 152.1(4) no
N4 Cu1 N1 C6 18.0(3) no
N2 Cu1 N1 C1 27.5(3) no
N6 Cu1 N1 C1 -89.2(3) no
N4 Cu1 N1 C1 136.8(4) no
N6 Cu1 N2 C2 60.3(4) no
N4 Cu1 N2 C2 -93.0(4) no
N1 Cu1 N2 C2 -14.5(4) no
Cl1 Cu1 N2 C2 163.8(4) no
N6 Cu1 N2 C3 -118.2(6) no
N4 Cu1 N2 C3 88.5(6) no
N1 Cu1 N2 C3 167.1(6) no
Cl1 Cu1 N2 C3 -14.7(6) no
N2 Cu1 N4 C7 68.2(4) no
N6 Cu1 N4 C7 -78.8(4) no
N1 Cu1 N4 C7 -8.8(4) no
Cl1 Cu1 N4 C7 170.8(4) no
N2 Cu1 N4 C8 -109.3(7) no
N6 Cu1 N4 C8 103.7(7) no
N1 Cu1 N4 C8 173.7(7) no
Cl1 Cu1 N4 C8 -6.7(7) no
N2 Cu1 N6 C12 -88.4(4) no
N4 Cu1 N6 C12 56.9(4) no
N1 Cu1 N6 C12 -14.0(5) no
Cl1 Cu1 N6 C12 167.7(5) no
N2 Cu1 N6 C13 88.1(6) no
N4 Cu1 N6 C13 -126.6(5) no
N1 Cu1 N6 C13 162.6(7) no
Cl1 Cu1 N6 C13 -15.7(7) no
C11 N1 C1 C2 -151.6(4) no
C6 N1 C1 C2 84.0(5) no
Cu1 N1 C1 C2 -35.4(5) no
C4 N3 C2 N2 -0.1(9) no
C5 N3 C2 N2 -179.1(5) no
C4 N3 C2 C1 -176.4(6) no
C5 N3 C2 C1 4.9(11) no
C3 N2 C2 N3 0.0(8) no
Cu1 N2 C2 N3 -178.0(5) no
C3 N2 C2 C1 177.2(5) no
Cu1 N2 C2 C1 -2.4(8) no
N1 C1 C2 N3 -158.5(7) no
N1 C1 C2 N2 25.6(7) no
C2 N2 C3 C4 -0.7(6) no
Cu1 N2 C3 C4 177.9(4) no
C2 N2 C3 N8 178.8(5) no
Cu1 N2 C3 N8 -2.7(9) no
C16 N8 C3 C4 0.8(9) no
C16 N8 C3 N2 -178.5(5) no
N2 C3 C4 N3 0.0(10) no
N8 C3 C4 N3 -178.9(6) no
C2 N3 C4 C3 0.0(10) no
C5 N3 C4 C3 178.7(5) no
C11 N1 C6 C7 96.9(5) no
C1 N1 C6 C7 -140.7(5) no
Cu1 N1 C6 C7 -22.3(5) no
C9 N5 C7 N4 -0.4(6) no
C10 N5 C7 N4 178.1(7) no
C9 N5 C7 C6 -176.3(5) no
C10 N5 C7 C6 2.8(11) no
C8 N4 C7 N5 0.8(6) no
Cu1 N4 C7 N5 -178.4(4) no
C8 N4 C7 C6 175.8(6) no
Cu1 N4 C7 C6 -2.0(6) no
N1 C6 C7 N5 -167.6(6) no
N1 C6 C7 N4 17.6(7) no
C7 N4 C8 C9 0.0(8) no
Cu1 N4 C8 C9 178.0(4) no
C7 N4 C8 N9 -178.6(6) no
Cu1 N4 C8 N9 -0.9(11) no
C21 N9 C8 C9 -2.4(14) no
C21 N9 C8 N4 175.8(7) no
C7 N5 C9 C8 -0.1(6) no
C10 N5 C9 C8 -178.1(8) no
N4 C8 C9 N5 -0.3(9) no
N9 C8 C9 N5 178.0(8) no
C6 N1 C11 C12 -157.5(4) no
C1 N1 C11 C12 80.7(5) no
Cu1 N1 C11 C12 -36.5(6) no
C13 N6 C12 N7 0.1(8) no
Cu1 N6 C12 N7 177.7(5) no
C13 N6 C12 C11 177.8(6) no
Cu1 N6 C12 C11 -4.6(8) no
C14 N7 C12 N6 1.3(9) no
C15 N7 C12 N6 -178.4(7) no
C14 N7 C12 C11 -176.1(7) no
C15 N7 C12 C11 4.1(12) no
N1 C11 C12 N6 29.3(9) no
N1 C11 C12 N7 -153.4(7) no
C12 N6 C13 C14 -1.5(8) no
Cu1 N6 C13 C14 -178.3(5) no
N6 C13 C14 N7 2.3(8) no
C12 N7 C14 C13 -2.2(8) no
C15 N7 C14 C13 177.6(7) no
C3 N8 C16 C17 175.8(5) no
N8 C16 C17 C18A -159.7(7) no
N8 C16 C17 C19A -17.5(9) no
N8 C16 C17 C20A 59.8(9) no
C8 N9 C21 O2 -20.4(13) no
C8 N9 C21 C22 -174.9(7) no
O2 C21 C22 C24A 85.9(12) no
N9 C21 C22 C24A -119.7(10) no
O2 C21 C22 C25A 146.5(11) no
N9 C21 C22 C25A -59.2(12) no
O2 C21 C22 C23A 30.0(14) no
N9 C21 C22 C23A -175.6(10) no
